data_4064756
loop_
_publ_author_name
'Fedushkin, Igor L.'
'Lukoyanov, Anton N.'
'Tishkina, Alexandra N.'
'Maslov, Maxim O.'
'Ketkov, Sergey Yu.'
'Hummert, Markus'

_publ_section_title
;
 Compounds with Direct Gallium--Lanthanum and Gallium--Zinc Bonds
;
_journal_issue 13
_journal_name_full Organometallics
_journal_page_first 3628
_journal_paper_doi 10.1021/om200313u
_journal_volume 30
_journal_year 2011
_chemical_formula_sum 'C62 H82 Ga La N2 O'
_chemical_formula_weight 1079.93
_chemical_name_systematic
;
 ?
;
_space_group_IT_number 14
_symmetry_cell_setting monoclinic
_symmetry_space_group_name_Hall '-P 2ybc'
_symmetry_space_group_name_H-M 'P 1 21/c 1'
_atom_sites_solution_hydrogens geom
_atom_sites_solution_primary direct
_atom_sites_solution_secondary difmap
_audit_creation_method SHELXL-97
_cell_angle_alpha 90.00
_cell_angle_beta 102.323(2)
_cell_angle_gamma 90.00
_cell_formula_units_Z 4
_cell_length_a 18.9721(3)
_cell_length_b 12.3265(2)
_cell_length_c 23.8937(4)
_cell_measurement_reflns_used 11397
_cell_measurement_temperature 150(2)
_cell_measurement_theta_max 32.4077
_cell_measurement_theta_min 2.9848
_cell_volume 5459.03(16)
_computing_cell_refinement
;
        CrysAlis RED, Oxford Diffraction Ltd.,
        Version 1.171.29.10 (release 13-04-2006 CrysAlis171 .NET)
        (compiled Apr 13 2006,12:24:59)
;
_computing_data_collection
;
        CrysAlis CCD, Oxford Diffraction Ltd.,
        Version 1.171.29.10 (release 13-04-2006 CrysAlis171 .NET)
        (compiled Apr 13 2006,12:24:59)
;
_computing_data_reduction
;
        CrysAlis RED, Oxford Diffraction Ltd.,
        Version 1.171.29.10 (release 13-04-2006 CrysAlis171 .NET)
        (compiled Apr 13 2006,12:24:59)
;
_computing_structure_refinement 'SHELXL-97 (Sheldrick, 1997)'
_computing_structure_solution 'SIR97(Cascarano al.,Acta Cryst.,1996,A52,C-79)'
_diffrn_ambient_temperature 150(2)
_diffrn_detector_area_resol_mean 16.3031
_diffrn_measured_fraction_theta_full 0.997
_diffrn_measured_fraction_theta_max 0.997
_diffrn_measurement_device_type 'Oxford Diffraction Xcalibur S Sapphire'
_diffrn_measurement_method \w
_diffrn_radiation_monochromator graphite
_diffrn_radiation_source 'Enhance (Mo) X-ray Source'
_diffrn_radiation_type MoK\a
_diffrn_radiation_wavelength 0.71073
_diffrn_reflns_av_R_equivalents 0.0536
_diffrn_reflns_av_sigmaI/netI 0.1423
_diffrn_reflns_limit_h_max 26
_diffrn_reflns_limit_h_min -26
_diffrn_reflns_limit_k_max 17
_diffrn_reflns_limit_k_min -12
_diffrn_reflns_limit_l_max 33
_diffrn_reflns_limit_l_min -33
_diffrn_reflns_number 46728
_diffrn_reflns_theta_full 30.00
_diffrn_reflns_theta_max 30.00
_diffrn_reflns_theta_min 3.00
_exptl_absorpt_coefficient_mu 1.307
_exptl_absorpt_correction_T_max 0.8804
_exptl_absorpt_correction_T_min 0.6874
_exptl_absorpt_correction_type multi-scan
_exptl_absorpt_process_details
;
        CrysAlis RED, Oxford Diffraction Ltd.,
        Version 1.171.29.10 (release 13-04-2006 CrysAlis171 .NET)
        (compiled Apr 13 2006,12:24:59)
        Empirical absorption correction using spherical harmonics,
        implemented in SCALE3 ABSPACK scaling algorithm.
;
_exptl_crystal_colour black
_exptl_crystal_density_diffrn 1.314
_exptl_crystal_density_method 'not measured'
_exptl_crystal_description prism
_exptl_crystal_F_000 2256
_exptl_crystal_size_max 0.31
_exptl_crystal_size_mid 0.17
_exptl_crystal_size_min 0.10
_refine_diff_density_max 2.938
_refine_diff_density_min -3.005
_refine_diff_density_rms 0.174
_refine_ls_extinction_coef 0.0012(3)
_refine_ls_extinction_expression Fc^*^=kFc[1+0.001xFc^2^\l^3^/sin(2\q)]^-1/4^
_refine_ls_extinction_method SHELXL
_refine_ls_goodness_of_fit_ref 1.038
_refine_ls_hydrogen_treatment constr
_refine_ls_matrix_type full
_refine_ls_number_parameters 623
_refine_ls_number_reflns 15884
_refine_ls_number_restraints 0
_refine_ls_restrained_S_all 1.038
_refine_ls_R_factor_all 0.1207
_refine_ls_R_factor_gt 0.0638
_refine_ls_shift/su_max 0.012
_refine_ls_shift/su_mean 0.000
_refine_ls_structure_factor_coef Fsqd
_refine_ls_weighting_details 'calc w=1/[\s^2^(Fo^2^)+(0.1051P)^2^+0.0000P] where P=(Fo^2^+2Fc^2^)/3'
_refine_ls_weighting_scheme calc
_refine_ls_wR_factor_gt 0.1928
_refine_ls_wR_factor_ref 0.2120
_reflns_number_gt 7553
_reflns_number_total 15884
_reflns_threshold_expression >2sigma(I)
_cod_data_source_file om200313u_si_004.cif
_cod_data_source_block xmh215
_cod_original_cell_volume 5459.03(15)
_cod_database_code 4064756

loop_
_symmetry_equiv_pos_as_xyz
'x, y, z'
'-x, y+1/2, -z+1/2'
'-x, -y, -z'
'x, -y-1/2, z-1/2'

loop_
_atom_site_label
_atom_site_type_symbol
_atom_site_fract_x
_atom_site_fract_y
_atom_site_fract_z
_atom_site_U_iso_or_equiv
_atom_site_adp_type
_atom_site_occupancy
_atom_site_symmetry_multiplicity
_atom_site_calc_flag
_atom_site_refinement_flags
C1 C 0.8403(4) 0.9654(6) 0.2110(3) 0.0369(17) Uani 1 1 d .
C2 C 0.7874(4) 1.0178(5) 0.1827(3) 0.0308(15) Uani 1 1 d .
C3 C 0.7982(4) 1.0502(6) 0.1260(3) 0.0404(18) Uani 1 1 d .
C4 C 0.8675(4) 1.0050(6) 0.1251(3) 0.0422(17) Uani 1 1 d .
C5 C 0.8972(4) 0.9498(6) 0.1783(3) 0.0400(18) Uani 1 1 d .
C6 C 0.9639(4) 0.9039(6) 0.1826(4) 0.048(2) Uani 1 1 d .
H6 H 0.9862 0.8670 0.2167 0.058 Uiso 1 1 calc R
C7 C 0.9995(4) 0.9109(7) 0.1370(4) 0.050(2) Uani 1 1 d .
H7 H 1.0455 0.8778 0.1412 0.060 Uiso 1 1 calc R
C8 C 0.9705(4) 0.9642(7) 0.0860(4) 0.048(2) Uani 1 1 d .
H8 H 0.9961 0.9665 0.0559 0.057 Uiso 1 1 calc R
C9 C 0.9034(5) 1.0141(6) 0.0794(3) 0.0451(19) Uani 1 1 d .
C10 C 0.8646(5) 1.0765(7) 0.0310(4) 0.055(2) Uani 1 1 d .
H10 H 0.8852 1.0866 -0.0016 0.066 Uiso 1 1 calc R
C11 C 0.7989(4) 1.1209(7) 0.0318(4) 0.053(2) Uani 1 1 d .
H11 H 0.7749 1.1614 -0.0005 0.063 Uiso 1 1 calc R
C12 C 0.7649(5) 1.1092(6) 0.0788(4) 0.051(2) Uani 1 1 d .
H12 H 0.7193 1.1418 0.0778 0.061 Uiso 1 1 calc R
C13 C 0.6633(4) 1.0801(6) 0.1737(3) 0.0411(18) Uani 1 1 d .
C14 C 0.6403(4) 1.1875(7) 0.1765(4) 0.053(2) Uani 1 1 d .
C15 C 0.5774(5) 1.2204(10) 0.1393(4) 0.072(3) Uani 1 1 d .
H15 H 0.5607 1.2925 0.1419 0.086 Uiso 1 1 calc R
C16 C 0.5377(5) 1.1508(9) 0.0980(5) 0.076(3) Uani 1 1 d .
H16 H 0.4956 1.1750 0.0720 0.091 Uiso 1 1 calc R
C17 C 0.5617(5) 1.0475(10) 0.0966(4) 0.072(3) Uani 1 1 d .
H17 H 0.5354 1.0000 0.0684 0.086 Uiso 1 1 calc R
C18 C 0.6237(4) 1.0058(7) 0.1346(3) 0.047(2) Uani 1 1 d .
C19 C 0.6441(5) 0.8866(7) 0.1326(4) 0.061(3) Uani 1 1 d .
H19 H 0.6829 0.8718 0.1673 0.073 Uiso 1 1 calc R
C20 C 0.5796(5) 0.8110(9) 0.1359(4) 0.080(3) Uani 1 1 d .
H20A H 0.5598 0.8309 0.1691 0.119 Uiso 1 1 calc R
H20B H 0.5961 0.7355 0.1396 0.119 Uiso 1 1 calc R
H20C H 0.5421 0.8190 0.1009 0.119 Uiso 1 1 calc R
C21 C 0.6741(6) 0.8564(9) 0.0801(4) 0.091(4) Uani 1 1 d .
H21A H 0.6371 0.8688 0.0453 0.136 Uiso 1 1 calc R
H21B H 0.6881 0.7797 0.0824 0.136 Uiso 1 1 calc R
H21C H 0.7164 0.9013 0.0791 0.136 Uiso 1 1 calc R
C22 C 0.6831(5) 1.2654(7) 0.2211(4) 0.059(2) Uani 1 1 d .
H22 H 0.6958 1.2267 0.2587 0.071 Uiso 1 1 calc R
C23 C 0.6393(6) 1.3673(8) 0.2288(4) 0.094(4) Uani 1 1 d .
H23A H 0.6383 1.4166 0.1964 0.141 Uiso 1 1 calc R
H23B H 0.6619 1.4039 0.2645 0.141 Uiso 1 1 calc R
H23C H 0.5899 1.3463 0.2302 0.141 Uiso 1 1 calc R
C24 C 0.7528(6) 1.3000(7) 0.2044(4) 0.077(3) Uani 1 1 d .
H24A H 0.7414 1.3383 0.1676 0.116 Uiso 1 1 calc R
H24B H 0.7819 1.2357 0.2008 0.116 Uiso 1 1 calc R
H24C H 0.7799 1.3482 0.2339 0.116 Uiso 1 1 calc R
C25 C 0.9010(4) 0.8743(6) 0.2980(3) 0.0433(19) Uani 1 1 d .
C26 C 0.9597(4) 0.9268(7) 0.3318(4) 0.048(2) Uani 1 1 d .
C27 C 1.0230(5) 0.8672(8) 0.3549(4) 0.063(3) Uani 1 1 d .
H27 H 1.0644 0.9038 0.3757 0.076 Uiso 1 1 calc R
C28 C 1.0250(5) 0.7574(7) 0.3474(4) 0.063(3) Uani 1 1 d .
H28 H 1.0680 0.7180 0.3621 0.075 Uiso 1 1 calc R
C29 C 0.9639(5) 0.7042(7) 0.3182(4) 0.057(2) Uani 1 1 d .
H29 H 0.9648 0.6274 0.3148 0.069 Uiso 1 1 calc R
C30 C 0.9010(5) 0.7600(6) 0.2936(4) 0.050(2) Uani 1 1 d .
C31 C 0.8334(5) 0.7027(6) 0.2625(4) 0.060(3) Uani 1 1 d .
H31 H 0.7918 0.7526 0.2625 0.071 Uiso 1 1 calc R
C32 C 0.8189(6) 0.5990(8) 0.2916(5) 0.095(4) Uani 1 1 d .
H32A H 0.8396 0.5377 0.2745 0.143 Uiso 1 1 calc R
H32B H 0.7667 0.5887 0.2867 0.143 Uiso 1 1 calc R
H32C H 0.8410 0.6032 0.3325 0.143 Uiso 1 1 calc R
C33 C 0.8340(6) 0.6761(8) 0.1987(4) 0.086(3) Uani 1 1 d .
H33A H 0.8381 0.7436 0.1779 0.129 Uiso 1 1 calc R
H33B H 0.7891 0.6389 0.1810 0.129 Uiso 1 1 calc R
H33C H 0.8752 0.6290 0.1971 0.129 Uiso 1 1 calc R
C34 C 0.9558(4) 1.0524(7) 0.3455(3) 0.050(2) Uani 1 1 d .
H34 H 0.9081 1.0658 0.3556 0.060 Uiso 1 1 calc R
C35 C 1.0143(4) 1.0873(8) 0.3973(4) 0.067(3) Uani 1 1 d .
H35A H 1.0618 1.0824 0.3875 0.100 Uiso 1 1 calc R
H35B H 1.0130 1.0395 0.4298 0.100 Uiso 1 1 calc R
H35C H 1.0055 1.1623 0.4076 0.100 Uiso 1 1 calc R
C36 C 0.9588(5) 1.1231(8) 0.2938(4) 0.074(3) Uani 1 1 d .
H36A H 1.0051 1.1123 0.2827 0.111 Uiso 1 1 calc R
H36B H 0.9537 1.1994 0.3037 0.111 Uiso 1 1 calc R
H36C H 0.9194 1.1029 0.2619 0.111 Uiso 1 1 calc R
C37 C 0.5898(5) 0.6783(7) 0.2732(4) 0.065(3) Uani 1 1 d .
H37A H 0.5847 0.6329 0.3058 0.097 Uiso 1 1 calc R
H37B H 0.6051 0.6333 0.2441 0.097 Uiso 1 1 calc R
H37C H 0.5434 0.7125 0.2567 0.097 Uiso 1 1 calc R
C38 C 0.6473(4) 0.7676(6) 0.2939(3) 0.0460(19) Uani 1 1 d .
H38A H 0.6945 0.7331 0.3097 0.055 Uiso 1 1 calc R
H38B H 0.6527 0.8133 0.2610 0.055 Uiso 1 1 calc R
C39 C 0.6256(4) 0.8378(6) 0.3394(3) 0.0402(17) Uani 1 1 d .
C40 C 0.5816(4) 0.9333(6) 0.3287(3) 0.0404(18) Uani 1 1 d .
C41 C 0.5599(4) 0.9614(6) 0.3803(3) 0.0440(19) Uani 1 1 d .
C42 C 0.5948(4) 0.8857(6) 0.4237(3) 0.0379(17) Uani 1 1 d .
C43 C 0.6312(4) 0.8096(6) 0.3970(3) 0.0418(18) Uani 1 1 d .
C44 C 0.5574(4) 0.9912(6) 0.2718(3) 0.0442(19) Uani 1 1 d .
H44A H 0.5078 0.9701 0.2545 0.066 Uiso 1 1 calc R
H44B H 0.5892 0.9710 0.2461 0.066 Uiso 1 1 calc R
H44C H 0.5597 1.0698 0.2781 0.066 Uiso 1 1 calc R
C45 C 0.5030(4) 1.0407(7) 0.3843(4) 0.048(2) Uani 1 1 d .
H45A H 0.5124 1.1088 0.3660 0.072 Uiso 1 1 calc R
H45B H 0.5027 1.0541 0.4246 0.072 Uiso 1 1 calc R
H45C H 0.4560 1.0119 0.3648 0.072 Uiso 1 1 calc R
C46 C 0.5796(4) 0.8768(7) 0.4830(3) 0.056(2) Uani 1 1 d .
H46A H 0.5618 0.8038 0.4885 0.083 Uiso 1 1 calc R
H46B H 0.5431 0.9305 0.4874 0.083 Uiso 1 1 calc R
H46C H 0.6241 0.8904 0.5116 0.083 Uiso 1 1 calc R
C47 C 0.6633(4) 0.7019(6) 0.4234(3) 0.048(2) Uani 1 1 d .
H47A H 0.6274 0.6440 0.4132 0.073 Uiso 1 1 calc R
H47B H 0.6766 0.7092 0.4652 0.073 Uiso 1 1 calc R
H47C H 0.7063 0.6840 0.4087 0.073 Uiso 1 1 calc R
C48 C 0.6371(6) 1.3915(7) 0.3904(5) 0.091(4) Uani 1 1 d .
H48A H 0.6261 1.3980 0.4285 0.137 Uiso 1 1 calc R
H48B H 0.6023 1.4342 0.3629 0.137 Uiso 1 1 calc R
H48C H 0.6860 1.4186 0.3916 0.137 Uiso 1 1 calc R
C49 C 0.6325(4) 1.2750(7) 0.3725(4) 0.055(2) Uani 1 1 d .
H49A H 0.6412 1.2694 0.3332 0.066 Uiso 1 1 calc R
H49B H 0.5831 1.2480 0.3716 0.066 Uiso 1 1 calc R
C50 C 0.6869(4) 1.2028(6) 0.4126(3) 0.0406(18) Uani 1 1 d .
C51 C 0.7585(4) 1.1872(6) 0.4100(3) 0.0433(19) Uani 1 1 d .
C52 C 0.7930(4) 1.1291(6) 0.4606(4) 0.0446(19) Uani 1 1 d .
C53 C 0.7399(4) 1.1086(6) 0.4933(3) 0.0394(17) Uani 1 1 d .
C54 C 0.6736(4) 1.1551(6) 0.4634(3) 0.0450(19) Uani 1 1 d .
C55 C 0.8000(4) 1.2446(6) 0.3690(4) 0.054(2) Uani 1 1 d .
H55A H 0.8220 1.3115 0.3870 0.081 Uiso 1 1 calc R
H55B H 0.7665 1.2624 0.3330 0.081 Uiso 1 1 calc R
H55C H 0.8378 1.1963 0.3613 0.081 Uiso 1 1 calc R
C56 C 0.8741(4) 1.1057(7) 0.4789(4) 0.057(2) Uani 1 1 d .
H56A H 0.8815 1.0284 0.4877 0.086 Uiso 1 1 calc R
H56B H 0.8946 1.1485 0.5131 0.086 Uiso 1 1 calc R
H56C H 0.8979 1.1254 0.4478 0.086 Uiso 1 1 calc R
C57 C 0.7537(5) 1.0746(7) 0.5537(4) 0.066(3) Uani 1 1 d .
H57A H 0.7502 1.1377 0.5780 0.098 Uiso 1 1 calc R
H57B H 0.8022 1.0433 0.5647 0.098 Uiso 1 1 calc R
H57C H 0.7179 1.0203 0.5588 0.098 Uiso 1 1 calc R
C58 C 0.6102(5) 1.1790(7) 0.4902(4) 0.059(2) Uani 1 1 d .
H58A H 0.6255 1.2270 0.5232 0.088 Uiso 1 1 calc R
H58B H 0.5918 1.1109 0.5028 0.088 Uiso 1 1 calc R
H58C H 0.5720 1.2144 0.4620 0.088 Uiso 1 1 calc R
C59 C 0.8420(5) 0.8292(8) 0.4128(4) 0.063(3) Uani 1 1 d .
H59A H 0.8676 0.8875 0.3967 0.075 Uiso 1 1 calc R
H59B H 0.8169 0.7824 0.3811 0.075 Uiso 1 1 calc R
C60 C 0.8940(5) 0.7641(9) 0.4556(4) 0.078(3) Uani 1 1 d .
H60A H 0.9372 0.8075 0.4723 0.094 Uiso 1 1 calc R
H60B H 0.9093 0.6983 0.4375 0.094 Uiso 1 1 calc R
C61 C 0.8509(5) 0.7326(8) 0.5027(4) 0.072(3) Uani 1 1 d .
H61A H 0.8200 0.6682 0.4915 0.087 Uiso 1 1 calc R
H61B H 0.8836 0.7193 0.5403 0.087 Uiso 1 1 calc R
C62 C 0.8059(5) 0.8366(7) 0.5032(3) 0.060(2) Uani 1 1 d .
H62A H 0.7608 0.8204 0.5162 0.072 Uiso 1 1 calc R
H62B H 0.8336 0.8915 0.5292 0.072 Uiso 1 1 calc R
N1 N 0.8413(3) 0.9374(5) 0.2683(3) 0.0371(14) Uani 1 1 d .
N2 N 0.7295(3) 1.0430(5) 0.2104(2) 0.0393(14) Uani 1 1 d .
Ga2 Ga 0.75500(4) 0.99563(6) 0.28945(3) 0.03222(18) Uani 1 1 d .
La1 La 0.700279(15) 0.99394(2) 0.398937(12) 0.01359(11) Uani 1 1 d .
O1 O 0.7897(3) 0.8760(4) 0.4445(2) 0.0459(13) Uani 1 1 d .

loop_
_atom_site_aniso_label
_atom_site_aniso_U_11
_atom_site_aniso_U_22
_atom_site_aniso_U_33
_atom_site_aniso_U_23
_atom_site_aniso_U_13
_atom_site_aniso_U_12
C1 0.043(4) 0.034(4) 0.036(4) -0.003(3) 0.013(3) -0.001(3)
C2 0.040(4) 0.027(4) 0.023(3) -0.006(3) 0.000(3) -0.004(3)
C3 0.043(4) 0.034(4) 0.045(5) -0.003(4) 0.012(4) 0.002(3)
C4 0.039(4) 0.049(5) 0.041(4) -0.005(4) 0.013(3) -0.002(4)
C5 0.051(5) 0.037(4) 0.033(4) 0.014(3) 0.010(3) 0.002(4)
C6 0.047(5) 0.051(5) 0.052(5) 0.007(4) 0.021(4) 0.006(4)
C7 0.045(5) 0.052(5) 0.056(6) 0.008(4) 0.013(4) 0.007(4)
C8 0.053(5) 0.047(5) 0.051(5) 0.003(4) 0.031(4) 0.008(4)
C9 0.057(5) 0.048(5) 0.032(4) 0.000(4) 0.012(3) 0.001(4)
C10 0.076(6) 0.050(5) 0.046(5) 0.015(4) 0.028(5) -0.008(5)
C11 0.056(5) 0.048(5) 0.059(6) 0.006(4) 0.025(4) 0.012(4)
C12 0.063(5) 0.042(5) 0.048(5) 0.000(4) 0.013(4) 0.008(4)
C13 0.040(4) 0.049(5) 0.034(4) 0.003(4) 0.006(3) 0.004(4)
C14 0.057(5) 0.056(5) 0.044(5) 0.006(4) 0.006(4) 0.025(4)
C15 0.062(6) 0.105(8) 0.048(6) 0.007(6) 0.010(5) 0.028(6)
C16 0.054(6) 0.099(9) 0.073(8) 0.033(7) 0.008(5) 0.026(6)
C17 0.052(6) 0.112(8) 0.048(6) 0.016(6) 0.006(5) -0.002(6)
C18 0.042(4) 0.065(6) 0.033(4) 0.004(4) 0.006(3) -0.005(4)
C19 0.073(6) 0.066(6) 0.046(6) -0.022(5) 0.017(5) -0.027(5)
C20 0.075(7) 0.111(9) 0.054(6) -0.018(6) 0.014(5) -0.045(6)
C21 0.123(9) 0.097(8) 0.070(7) -0.025(6) 0.058(7) -0.027(7)
C22 0.078(6) 0.047(5) 0.059(6) 0.004(4) 0.029(5) 0.019(5)
C23 0.154(11) 0.066(7) 0.064(7) -0.007(6) 0.031(7) 0.044(7)
C24 0.116(9) 0.044(5) 0.082(8) -0.005(5) 0.047(7) -0.009(6)
C25 0.044(5) 0.048(5) 0.037(4) 0.013(4) 0.005(4) 0.004(4)
C26 0.036(4) 0.063(6) 0.046(5) 0.015(4) 0.008(4) -0.001(4)
C27 0.049(5) 0.071(6) 0.066(7) -0.013(5) 0.004(5) 0.026(5)
C28 0.061(6) 0.052(5) 0.072(7) -0.001(5) 0.006(5) 0.024(5)
C29 0.081(7) 0.032(4) 0.060(6) 0.007(4) 0.017(5) 0.018(4)
C30 0.065(6) 0.036(4) 0.059(6) 0.015(4) 0.031(5) 0.014(4)
C31 0.059(6) 0.035(5) 0.089(8) -0.002(5) 0.026(5) -0.009(4)
C32 0.116(9) 0.055(6) 0.131(11) 0.005(7) 0.062(8) -0.021(6)
C33 0.094(8) 0.074(7) 0.079(8) -0.006(6) -0.006(6) -0.041(6)
C34 0.048(5) 0.058(5) 0.037(5) -0.006(4) -0.007(4) 0.000(4)
C35 0.050(5) 0.079(7) 0.069(7) -0.020(6) 0.009(5) -0.001(5)
C36 0.092(8) 0.067(6) 0.056(6) 0.018(5) -0.001(5) -0.021(6)
C37 0.084(7) 0.051(5) 0.061(6) -0.035(5) 0.016(5) -0.018(5)
C38 0.051(5) 0.050(5) 0.036(4) -0.016(4) 0.006(4) 0.002(4)
C39 0.049(4) 0.037(4) 0.035(4) 0.004(3) 0.008(3) -0.004(3)
C40 0.043(4) 0.039(4) 0.036(4) 0.004(3) 0.003(3) 0.001(3)
C41 0.048(5) 0.041(4) 0.042(5) -0.006(4) 0.008(4) -0.003(4)
C42 0.048(4) 0.036(4) 0.030(4) -0.012(3) 0.009(3) -0.006(3)
C43 0.047(5) 0.044(5) 0.033(4) 0.000(4) 0.007(3) -0.003(4)
C44 0.043(4) 0.049(5) 0.035(4) 0.000(4) -0.004(3) 0.008(4)
C45 0.036(4) 0.055(5) 0.052(5) -0.002(4) 0.009(4) 0.008(4)
C46 0.050(5) 0.069(6) 0.049(5) 0.006(5) 0.012(4) -0.011(4)
C47 0.070(6) 0.032(4) 0.047(5) 0.007(4) 0.020(4) -0.003(4)
C48 0.139(10) 0.036(5) 0.093(9) -0.001(6) 0.013(7) 0.027(6)
C49 0.054(5) 0.056(5) 0.052(6) -0.002(4) 0.005(4) 0.005(4)
C50 0.030(4) 0.052(5) 0.038(4) -0.006(4) 0.003(3) -0.002(3)
C51 0.046(5) 0.049(5) 0.035(4) -0.011(4) 0.008(3) -0.005(4)
C52 0.041(4) 0.043(5) 0.049(5) 0.004(4) 0.006(4) 0.001(4)
C53 0.047(4) 0.041(4) 0.031(4) -0.002(3) 0.013(3) -0.005(4)
C54 0.058(5) 0.041(4) 0.040(5) -0.010(4) 0.016(4) -0.002(4)
C55 0.062(6) 0.049(5) 0.054(6) 0.006(4) 0.019(4) -0.008(4)
C56 0.049(5) 0.069(6) 0.047(5) -0.006(5) -0.005(4) -0.016(4)
C57 0.098(8) 0.055(6) 0.046(6) 0.002(5) 0.022(5) 0.001(5)
C58 0.060(5) 0.061(6) 0.062(6) -0.010(5) 0.027(5) -0.009(5)
C59 0.057(6) 0.093(7) 0.038(5) 0.000(5) 0.008(4) 0.020(5)
C60 0.055(6) 0.100(8) 0.073(8) 0.014(6) -0.001(5) 0.028(6)
C61 0.080(7) 0.073(7) 0.061(7) 0.011(5) 0.010(5) 0.018(6)
C62 0.085(7) 0.065(6) 0.023(4) 0.018(4) -0.004(4) 0.009(5)
N1 0.040(3) 0.034(3) 0.038(4) 0.005(3) 0.009(3) -0.003(3)
N2 0.043(4) 0.048(4) 0.026(3) 0.000(3) 0.003(3) 0.007(3)
Ga2 0.0321(4) 0.0358(4) 0.0289(4) -0.0001(4) 0.0068(3) 0.0017(3)
La1 0.01441(15) 0.01458(17) 0.01191(15) -0.00101(15) 0.00312(10) -0.00111(14)
O1 0.045(3) 0.050(3) 0.043(3) 0.002(3) 0.010(3) 0.006(3)

loop_
_atom_type_symbol
_atom_type_description
_atom_type_scat_dispersion_real
_atom_type_scat_dispersion_imag
_atom_type_scat_source
C C 0.0033 0.0016 'International Tables Vol C Tables 4.2.6.8 and 6.1.1.4'
H H 0.0000 0.0000 'International Tables Vol C Tables 4.2.6.8 and 6.1.1.4'
N N 0.0061 0.0033 'International Tables Vol C Tables 4.2.6.8 and 6.1.1.4'
Ga Ga 0.2307 1.6083 'International Tables Vol C Tables 4.2.6.8 and 6.1.1.4'
La La -0.2871 2.4523 'International Tables Vol C Tables 4.2.6.8 and 6.1.1.4'
O O 0.0106 0.0060 'International Tables Vol C Tables 4.2.6.8 and 6.1.1.4'

loop_
_geom_angle_atom_site_label_1
_geom_angle_atom_site_label_2
_geom_angle_atom_site_label_3
_geom_angle
C2 C1 N1 119.4(7)
C2 C1 C5 111.8(7)
N1 C1 C5 128.5(7)
C1 C2 N2 117.7(6)
C1 C2 C3 112.5(7)
N2 C2 C3 129.7(6)
C12 C3 C4 117.2(7)
C12 C3 C2 140.2(7)
C4 C3 C2 102.5(6)
C9 C4 C3 125.2(7)
C9 C4 C5 123.7(7)
C3 C4 C5 111.0(7)
C6 C5 C4 116.3(7)
C6 C5 C1 141.6(7)
C4 C5 C1 102.1(6)
C5 C6 C7 120.4(8)
C8 C7 C6 123.0(8)
C9 C8 C7 119.3(7)
C8 C9 C4 117.3(7)
C8 C9 C10 128.3(7)
C4 C9 C10 114.4(7)
C11 C10 C9 120.7(7)
C10 C11 C12 122.8(8)
C3 C12 C11 119.7(8)
C14 C13 C18 121.3(8)
C14 C13 N2 120.7(7)
C18 C13 N2 118.0(7)
C15 C14 C13 118.7(9)
C15 C14 C22 121.2(8)
C13 C14 C22 120.1(7)
C14 C15 C16 122.2(10)
C17 C16 C15 117.5(10)
C16 C17 C18 124.1(11)
C13 C18 C17 116.2(8)
C13 C18 C19 123.1(7)
C17 C18 C19 120.7(8)
C18 C19 C21 113.7(8)
C18 C19 C20 111.6(8)
C21 C19 C20 109.2(7)
C24 C22 C14 110.8(7)
C24 C22 C23 108.9(8)
C14 C22 C23 112.0(8)
C26 C25 C30 119.7(8)
C26 C25 N1 119.1(7)
C30 C25 N1 121.2(7)
C25 C26 C27 119.5(8)
C25 C26 C34 120.5(7)
C27 C26 C34 120.0(7)
C28 C27 C26 120.6(9)
C27 C28 C29 119.4(8)
C28 C29 C30 121.9(8)
C29 C30 C25 118.3(8)
C29 C30 C31 122.5(7)
C25 C30 C31 119.2(7)
C32 C31 C30 112.8(9)
C32 C31 C33 108.2(8)
C30 C31 C33 113.3(7)
C36 C34 C35 110.4(8)
C36 C34 C26 112.3(7)
C35 C34 C26 112.4(7)
C39 C38 C37 110.7(6)
C43 C39 C40 107.3(7)
C43 C39 C38 126.0(7)
C40 C39 C38 125.4(7)
C43 C39 La1 74.3(4)
C40 C39 La1 73.8(4)
C38 C39 La1 127.7(5)
C41 C40 C39 108.1(7)
C41 C40 C44 125.0(7)
C39 C40 C44 126.8(7)
C41 C40 La1 75.1(5)
C39 C40 La1 74.4(4)
C44 C40 La1 119.7(5)
C40 C41 C42 106.9(7)
C40 C41 C45 124.7(8)
C42 C41 C45 127.7(7)
C40 C41 La1 73.4(4)
C42 C41 La1 71.6(4)
C45 C41 La1 128.0(6)
C43 C42 C41 107.6(6)
C43 C42 C46 126.3(7)
C41 C42 C46 124.7(7)
C43 C42 La1 76.1(4)
C41 C42 La1 76.2(4)
C46 C42 La1 124.5(5)
C42 C43 C39 109.9(7)
C42 C43 C47 125.6(7)
C39 C43 C47 123.9(7)
C42 C43 La1 72.7(4)
C39 C43 La1 74.6(4)
C47 C43 La1 126.1(5)
C48 C49 C50 112.8(8)
C51 C50 C54 109.6(7)
C51 C50 C49 126.0(7)
C54 C50 C49 123.8(7)
C51 C50 La1 74.7(4)
C54 C50 La1 74.8(4)
C49 C50 La1 124.3(5)
C50 C51 C52 107.8(7)
C50 C51 C55 126.9(7)
C52 C51 C55 123.8(7)
C50 C51 La1 74.5(4)
C52 C51 La1 74.7(5)
C55 C51 La1 127.8(5)
C53 C52 C51 107.6(7)
C53 C52 C56 126.4(7)
C51 C52 C56 125.6(7)
C53 C52 La1 74.2(4)
C51 C52 La1 73.5(4)
C56 C52 La1 123.4(5)
C52 C53 C54 107.7(7)
C52 C53 C57 126.2(8)
C54 C53 C57 123.9(7)
C52 C53 La1 74.4(4)
C54 C53 La1 74.2(4)
C57 C53 La1 130.3(6)
C50 C54 C53 107.3(7)
C50 C54 C58 125.9(7)
C53 C54 C58 124.3(7)
C50 C54 La1 73.8(4)
C53 C54 La1 74.3(4)
C58 C54 La1 131.8(5)
O1 C59 C60 106.0(7)
C59 C60 C61 104.8(7)
C62 C61 C60 100.0(7)
O1 C62 C61 105.9(7)
C1 N1 C25 117.4(6)
C1 N1 Ga2 108.9(5)
C25 N1 Ga2 133.7(5)
C2 N2 C13 116.2(6)
C2 N2 Ga2 109.1(4)
C13 N2 Ga2 133.8(5)
N2 Ga2 N1 84.7(3)
N2 Ga2 La1 141.97(18)
N1 Ga2 La1 133.33(18)
O1 La1 C42 95.4(2)
O1 La1 C50 129.7(2)
C42 La1 C50 112.4(2)
O1 La1 C40 124.4(2)
C42 La1 C40 52.7(2)
C50 La1 C40 105.6(2)
O1 La1 C51 105.8(2)
C42 La1 C51 141.3(2)
C50 La1 C51 30.7(2)
C40 La1 C51 127.8(2)
O1 La1 C43 77.2(2)
C42 La1 C43 31.2(2)
C50 La1 C43 142.7(2)
C40 La1 C43 51.8(2)
C51 La1 C43 172.4(2)
O1 La1 C39 92.9(2)
C42 La1 C39 52.3(2)
C50 La1 C39 137.3(2)
C40 La1 C39 31.8(2)
C51 La1 C39 153.0(2)
C43 La1 C39 31.0(2)
O1 La1 C54 114.3(2)
C42 La1 C54 90.1(2)
C50 La1 C54 31.4(2)
C40 La1 C54 110.2(2)
C51 La1 C54 51.8(2)
C43 La1 C54 120.6(2)
C39 La1 C54 136.4(2)
O1 La1 C53 83.6(2)
C42 La1 C53 100.1(2)
C50 La1 C53 51.8(2)
C40 La1 C53 138.9(2)
C51 La1 C53 52.2(2)
C43 La1 C53 122.1(2)
C39 La1 C53 151.9(2)
C54 La1 C53 31.5(2)
O1 La1 C52 78.5(2)
C42 La1 C52 131.2(2)
C50 La1 C52 51.5(2)
C40 La1 C52 157.1(2)
C51 La1 C52 31.8(2)
C43 La1 C52 146.2(2)
C39 La1 C52 170.8(2)
C54 La1 C52 51.9(2)
C53 La1 C52 31.4(2)
O1 La1 C41 126.5(2)
C42 La1 C41 32.2(2)
C50 La1 C41 92.8(2)
C40 La1 C41 31.4(2)
C51 La1 C41 123.0(2)
C43 La1 C41 51.8(2)
C39 La1 C41 52.2(2)
C54 La1 C41 84.3(2)
C53 La1 C41 108.7(2)
C52 La1 C41 136.2(2)
O1 La1 Ga2 93.35(13)
C42 La1 Ga2 129.12(15)
C50 La1 Ga2 99.31(17)
C40 La1 Ga2 81.59(17)
C51 La1 Ga2 82.23(16)
C43 La1 Ga2 104.73(16)
C39 La1 Ga2 77.30(16)
C54 La1 Ga2 130.41(17)
C53 La1 Ga2 130.68(16)
C52 La1 Ga2 99.70(17)
C41 La1 Ga2 112.15(18)
C62 O1 C59 109.5(6)
C62 O1 La1 130.1(5)
C59 O1 La1 120.4(4)

loop_
_geom_bond_atom_site_label_1
_geom_bond_atom_site_label_2
_geom_bond_distance
C1 C2 1.260(10)
C1 N1 1.408(9)
C1 C5 1.476(10)
C2 N2 1.433(8)
C2 C3 1.470(10)
C3 C12 1.376(11)
C3 C4 1.431(10)
C4 C9 1.410(10)
C4 C5 1.445(10)
C5 C6 1.369(10)
C6 C7 1.400(10)
C7 C8 1.391(11)
C8 C9 1.391(11)
C9 C10 1.452(11)
C10 C11 1.367(10)
C11 C12 1.417(11)
C13 C14 1.400(10)
C13 C18 1.406(10)
C13 N2 1.443(9)
C14 C15 1.388(11)
C14 C22 1.533(12)
C15 C16 1.398(14)
C16 C17 1.355(13)
C17 C18 1.420(12)
C18 C19 1.522(11)
C19 C21 1.530(11)
C19 C20 1.554(11)
C22 C24 1.521(11)
C22 C23 1.538(11)
C25 C26 1.389(11)
C25 C30 1.413(10)
C25 N1 1.431(9)
C26 C27 1.414(11)
C26 C34 1.587(12)
C27 C28 1.367(12)
C28 C29 1.385(12)
C29 C30 1.394(11)
C30 C31 1.513(12)
C31 C32 1.509(12)
C31 C33 1.562(13)
C34 C36 1.521(11)
C34 C35 1.537(11)
C37 C38 1.554(10)
C38 C39 1.513(9)
C39 C43 1.402(10)
C39 C40 1.435(10)
C39 La1 2.622(7)
C40 C41 1.423(10)
C40 C44 1.516(10)
C40 La1 2.614(7)
C41 C42 1.446(10)
C41 C45 1.474(11)
C41 La1 2.636(8)
C42 C43 1.397(9)
C42 C46 1.509(10)
C42 La1 2.576(7)
C43 C47 1.538(10)
C43 La1 2.619(7)
C48 C49 1.496(11)
C49 C50 1.534(11)
C50 C51 1.386(9)
C50 C54 1.419(10)
C50 La1 2.614(8)
C51 C52 1.437(10)
C51 C55 1.551(10)
C51 La1 2.616(8)
C52 C53 1.423(10)
C52 C56 1.535(10)
C52 La1 2.633(8)
C53 C54 1.427(10)
C53 C57 1.473(10)
C53 La1 2.630(7)
C54 C58 1.509(10)
C54 La1 2.628(7)
C59 O1 1.487(9)
C59 C60 1.493(11)
C60 C61 1.575(12)
C61 C62 1.543(11)
C62 O1 1.455(8)
N1 Ga2 1.951(6)
N2 Ga2 1.938(6)
Ga2 La1 3.0134(8)
La1 O1 2.321(5)
